data_2213537
loop_
_publ_author_name
'Yathirajan, H. S.'
'Bindya, S.'
'Ashok, M. A.'
'Narayana,  B.'
'Bolte, Michael'

_publ_section_title
;
 <i>N</i>-(2-Nitro-4-propoxyphenyl)acetamide
;
_journal_coeditor_code SG2154
_journal_issue 5
_journal_name_full 'Acta Crystallographica Section E'
_journal_page_first o2202
_journal_page_last o2203
_journal_paper_doi 10.1107/S1600536807015425
_journal_volume 63
_journal_year 2007
_chemical_formula_iupac 'C11 H14 N2 O4'
_chemical_formula_moiety 'C11 H14 N2 O4'
_chemical_formula_sum 'C11 H14 N2 O4'
_chemical_formula_weight 238.24
_chemical_name_systematic
;
N-(2-Nitro-4-propoxyphenyl)acetamide
;
_space_group_IT_number 14
_symmetry_cell_setting monoclinic
_symmetry_space_group_name_Hall '-P 2ybc'
_symmetry_space_group_name_H-M 'P 1 21/c 1'
_atom_sites_solution_hydrogens geom
_atom_sites_solution_primary direct
_atom_sites_solution_secondary difmap
_audit_creation_method SHELXL-97
_cell_angle_alpha 90.00
_cell_angle_beta 111.490(7)
_cell_angle_gamma 90.00
_cell_formula_units_Z 4
_cell_length_a 16.9055(15)
_cell_length_b 4.0057(2)
_cell_length_c 18.0989(16)
_cell_measurement_reflns_used 15729
_cell_measurement_temperature 173(2)
_cell_measurement_theta_max 27.0
_cell_measurement_theta_min 3.9
_cell_volume 1140.42(16)
_computing_cell_refinement X-AREA
_computing_data_collection 'X-AREA (Stoe & Cie, 2001)'
_computing_data_reduction X-AREA
_computing_molecular_graphics 'XP in SHELXTL-Plus (Sheldrick, 1991)'
_computing_publication_material SHELXL97
_computing_structure_refinement 'SHELXL97 (Sheldrick, 1997)'
_computing_structure_solution 'SHELXS97 (Sheldrick, 1997)'
_diffrn_ambient_temperature 173(2)
_diffrn_measured_fraction_theta_full 0.997
_diffrn_measured_fraction_theta_max 0.987
_diffrn_measurement_device_type 'Stoe IPDSII two-circle'
_diffrn_measurement_method \w
_diffrn_radiation_monochromator graphite
_diffrn_radiation_source 'fine-focus sealed tube'
_diffrn_radiation_type MoK\a
_diffrn_radiation_wavelength 0.71073
_diffrn_reflns_av_R_equivalents 0.0438
_diffrn_reflns_av_sigmaI/netI 0.0215
_diffrn_reflns_limit_h_max 21
_diffrn_reflns_limit_h_min -21
_diffrn_reflns_limit_k_max 5
_diffrn_reflns_limit_k_min -5
_diffrn_reflns_limit_l_max 23
_diffrn_reflns_limit_l_min -22
_diffrn_reflns_number 15998
_diffrn_reflns_theta_full 25.00
_diffrn_reflns_theta_max 26.94
_diffrn_reflns_theta_min 3.75
_diffrn_standards_number 0
_exptl_absorpt_coefficient_mu 0.107
_exptl_absorpt_correction_type none
_exptl_crystal_colour orange
_exptl_crystal_density_diffrn 1.388
_exptl_crystal_density_method 'not measured'
_exptl_crystal_description plate
_exptl_crystal_F_000 504
_exptl_crystal_size_max 0.31
_exptl_crystal_size_mid 0.26
_exptl_crystal_size_min 0.08
_refine_diff_density_max 0.265
_refine_diff_density_min -0.205
_refine_ls_extinction_coef 0.015(3)
_refine_ls_extinction_expression Fc^*^=kFc[1+0.001xFc^2^\l^3^/sin(2\q)]^-1/4^
_refine_ls_extinction_method SHELXL97
_refine_ls_goodness_of_fit_ref 1.062
_refine_ls_hydrogen_treatment mixed
_refine_ls_matrix_type full
_refine_ls_number_parameters 160
_refine_ls_number_reflns 2437
_refine_ls_number_restraints 0
_refine_ls_restrained_S_all 1.062
_refine_ls_R_factor_all 0.0465
_refine_ls_R_factor_gt 0.0385
_refine_ls_shift/su_max 0.000
_refine_ls_shift/su_mean 0.000
_refine_ls_structure_factor_coef Fsqd
_refine_ls_weighting_details 'calc w=1/[\s^2^(Fo^2^)+(0.0566P)^2^+0.2987P] where P=(Fo^2^+2Fc^2^)/3'
_refine_ls_weighting_scheme calc
_refine_ls_wR_factor_gt 0.1004
_refine_ls_wR_factor_ref 0.1052
_reflns_number_gt 2090
_reflns_number_total 2437
_reflns_threshold_expression I>2\s(I)
_cod_data_source_file sg2154.cif
_cod_data_source_block I
_cod_depositor_comments
;
The following automatic conversions were performed:
'_symmetry_cell_setting' value 'Monoclinic' changed to 'monoclinic'
according to '/home/saulius/struct/CIF-dictionaries/cif_core.dic'
dictionary named 'cif_core.dic' version 2.4.1 from 2010-06-29.

Automatic conversion script
Id: cif_fix_enum 1527 2010-12-29 10:47:43Z saulius 

The following automatic conversions were performed:

'_symmetry_cell_setting' value 'Monoclinic' changed to 'monoclinic'
according to /home/saulius/struct/CIF-dictionaries/cif_core.dic
dictionary named 'cif_core.dic' version 2.4.1 from 2010-06-29.

Automatic conversion script
Id: cif_fix_values 1715 2011-07-08 13:25:40Z adriana 
;
_cod_original_cell_volume 1140.42(15)
_cod_original_sg_symbol_H-M 'P 21/c'
_cod_database_code 2213537
_cod_database_fobs_code 2213537

loop_
_symmetry_equiv_pos_as_xyz
'x, y, z'
'-x, y+1/2, -z+1/2'
'-x, -y, -z'
'x, -y-1/2, z-1/2'

loop_
_atom_site_type_symbol
_atom_site_label
_atom_site_fract_x
_atom_site_fract_y
_atom_site_fract_z
_atom_site_U_iso_or_equiv
_atom_site_adp_type
_atom_site_calc_flag
_atom_site_refinement_flags
_atom_site_occupancy
C C1 0.19540(8) 0.6496(3) 0.32679(7) 0.0241(3) Uani d . 1
C C2 0.18324(7) 0.7025(3) 0.24623(7) 0.0226(3) Uani d . 1
C C3 0.24008(7) 0.5858(3) 0.21179(7) 0.0225(3) Uani d . 1
H H3 0.2296 0.6262 0.1573 0.027 Uiso calc R 1
C C4 0.31185(8) 0.4108(3) 0.25839(7) 0.0234(3) Uani d . 1
C C5 0.32464(8) 0.3487(4) 0.33828(7) 0.0278(3) Uani d . 1
H H5 0.3732 0.2256 0.3702 0.033 Uiso calc R 1
C C6 0.26813(8) 0.4630(4) 0.37135(7) 0.0277(3) Uani d . 1
H H6 0.2784 0.4151 0.4255 0.033 Uiso calc R 1
N N1 0.13989(7) 0.7723(3) 0.36209(6) 0.0283(3) Uani d . 1
H H1 0.0892(13) 0.843(5) 0.3270(12) 0.048(5) Uiso d . 1
C C11 0.15802(8) 0.8339(3) 0.44170(7) 0.0270(3) Uani d . 1
O O11 0.22646(7) 0.7748(3) 0.49371(6) 0.0439(3) Uani d . 1
C C12 0.08455(9) 0.9816(4) 0.45886(8) 0.0335(3) Uani d . 1
H H12A 0.0423 0.8075 0.4542 0.050 Uiso calc R 1
H H12B 0.0585 1.1603 0.4207 0.050 Uiso calc R 1
H H12C 0.1051 1.0730 0.5128 0.050 Uiso calc R 1
N N2 0.11014(7) 0.8902(3) 0.19268(6) 0.0261(3) Uani d . 1
O O21 0.05055(7) 0.9612(4) 0.21426(6) 0.0464(3) Uani d . 1
O O22 0.10946(6) 0.9732(3) 0.12717(5) 0.0363(3) Uani d . 1
O O4 0.37262(6) 0.2863(3) 0.23315(5) 0.0282(2) Uani d . 1
C C41 0.36507(8) 0.3519(3) 0.15246(7) 0.0244(3) Uani d . 1
H H41A 0.3534 0.5915 0.1398 0.029 Uiso calc R 1
H H41B 0.3180 0.2194 0.1149 0.029 Uiso calc R 1
C C42 0.44905(8) 0.2530(3) 0.14636(7) 0.0254(3) Uani d . 1
H H42A 0.4614 0.0167 0.1625 0.030 Uiso calc R 1
H H42B 0.4951 0.3916 0.1832 0.030 Uiso calc R 1
C C43 0.44733(10) 0.2974(4) 0.06219(8) 0.0377(4) Uani d . 1
H H43A 0.5019 0.2261 0.0600 0.057 Uiso calc R 1
H H43B 0.4376 0.5330 0.0470 0.057 Uiso calc R 1
H H43C 0.4015 0.1617 0.0255 0.057 Uiso calc R 1

loop_
_atom_site_aniso_label
_atom_site_aniso_U_11
_atom_site_aniso_U_22
_atom_site_aniso_U_33
_atom_site_aniso_U_12
_atom_site_aniso_U_13
_atom_site_aniso_U_23
C1 0.0218(6) 0.0296(7) 0.0208(6) -0.0027(5) 0.0078(5) -0.0004(5)
C2 0.0195(6) 0.0260(6) 0.0198(5) -0.0017(5) 0.0041(4) -0.0002(5)
C3 0.0223(6) 0.0258(6) 0.0187(5) -0.0026(5) 0.0068(5) -0.0001(5)
C4 0.0216(6) 0.0250(6) 0.0244(6) -0.0011(5) 0.0091(5) 0.0000(5)
C5 0.0244(6) 0.0335(7) 0.0236(6) 0.0031(5) 0.0066(5) 0.0044(5)
C6 0.0260(6) 0.0361(7) 0.0205(6) 0.0010(5) 0.0077(5) 0.0043(5)
N1 0.0228(5) 0.0431(7) 0.0189(5) 0.0032(5) 0.0074(4) 0.0006(5)
C11 0.0295(7) 0.0297(7) 0.0220(6) -0.0036(5) 0.0099(5) -0.0018(5)
O11 0.0350(6) 0.0653(8) 0.0242(5) 0.0089(5) 0.0023(4) -0.0082(5)
C12 0.0363(7) 0.0399(8) 0.0272(6) 0.0034(6) 0.0151(6) -0.0023(6)
N2 0.0232(5) 0.0335(6) 0.0196(5) 0.0027(5) 0.0055(4) -0.0007(4)
O21 0.0298(5) 0.0818(9) 0.0295(5) 0.0230(6) 0.0130(4) 0.0107(5)
O22 0.0374(6) 0.0484(6) 0.0234(5) 0.0121(5) 0.0114(4) 0.0097(4)
O4 0.0261(5) 0.0370(5) 0.0237(4) 0.0078(4) 0.0116(4) 0.0058(4)
C41 0.0257(6) 0.0265(6) 0.0214(6) 0.0013(5) 0.0092(5) 0.0018(5)
C42 0.0247(6) 0.0274(6) 0.0241(6) -0.0004(5) 0.0091(5) -0.0018(5)
C43 0.0417(8) 0.0474(9) 0.0288(7) 0.0081(7) 0.0186(6) 0.0031(6)

loop_
_atom_type_symbol
_atom_type_description
_atom_type_scat_dispersion_real
_atom_type_scat_dispersion_imag
_atom_type_scat_source
C C 0.0033 0.0016 'International Tables Vol C Tables 4.2.6.8 and 6.1.1.4'
H H 0.0000 0.0000 'International Tables Vol C Tables 4.2.6.8 and 6.1.1.4'
N N 0.0061 0.0033 'International Tables Vol C Tables 4.2.6.8 and 6.1.1.4'
O O 0.0106 0.0060 'International Tables Vol C Tables 4.2.6.8 and 6.1.1.4'

loop_
_geom_angle_atom_site_label_1
_geom_angle_atom_site_label_2
_geom_angle_atom_site_label_3
_geom_angle
N1 C1 C2 123.29(12)
N1 C1 C6 120.85(11)
C2 C1 C6 115.86(12)
C3 C2 C1 122.98(11)
C3 C2 N2 115.16(10)
C1 C2 N2 121.85(11)
C4 C3 C2 119.14(11)
C4 C3 H3 120.4
C2 C3 H3 120.4
O4 C4 C3 125.45(11)
O4 C4 C5 115.46(11)
C3 C4 C5 119.08(12)
C6 C5 C4 121.25(12)
C6 C5 H5 119.4
C4 C5 H5 119.4
C5 C6 C1 121.66(12)
C5 C6 H6 119.2
C1 C6 H6 119.2
C11 N1 C1 127.42(11)
C11 N1 H1 117.8(12)
C1 N1 H1 114.2(12)
O11 C11 N1 123.83(13)
O11 C11 C12 122.58(12)
N1 C11 C12 113.60(11)
C11 C12 H12A 109.5
C11 C12 H12B 109.5
H12A C12 H12B 109.5
C11 C12 H12C 109.5
H12A C12 H12C 109.5
H12B C12 H12C 109.5
O22 N2 O21 121.42(11)
O22 N2 C2 118.96(11)
O21 N2 C2 119.62(11)
C4 O4 C41 118.34(9)
O4 C41 C42 106.75(10)
O4 C41 H41A 110.4
C42 C41 H41A 110.4
O4 C41 H41B 110.4
C42 C41 H41B 110.4
H41A C41 H41B 108.6
C41 C42 C43 111.53(11)
C41 C42 H42A 109.3
C43 C42 H42A 109.3
C41 C42 H42B 109.3
C43 C42 H42B 109.3
H42A C42 H42B 108.0
C42 C43 H43A 109.5
C42 C43 H43B 109.5
H43A C43 H43B 109.5
C42 C43 H43C 109.5
H43A C43 H43C 109.5
H43B C43 H43C 109.5

loop_
_geom_bond_atom_site_label_1
_geom_bond_atom_site_label_2
_geom_bond_distance
C1 N1 1.4036(17)
C1 C2 1.4118(17)
C1 C6 1.4121(18)
C2 C3 1.4032(18)
C2 N2 1.4678(16)
C3 C4 1.3876(17)
C3 H3 0.9500
C4 O4 1.3626(15)
C4 C5 1.4036(17)
C5 C6 1.3782(19)
C5 H5 0.9500
C6 H6 0.9500
N1 C11 1.3810(16)
N1 H1 0.91(2)
C11 O11 1.2177(16)
C11 C12 1.5072(19)
C12 H12A 0.9800
C12 H12B 0.9800
C12 H12C 0.9800
N2 O22 1.2274(14)
N2 O21 1.2396(15)
O4 C41 1.4428(14)
C41 C42 1.5164(17)
C41 H41A 0.9900
C41 H41B 0.9900
C42 C43 1.5233(18)
C42 H42A 0.9900
C42 H42B 0.9900
C43 H43A 0.9800
C43 H43B 0.9800
C43 H43C 0.9800

loop_
_geom_hbond_atom_site_label_D
_geom_hbond_atom_site_label_H
_geom_hbond_atom_site_label_A
_geom_hbond_distance_DH
_geom_hbond_distance_HA
_geom_hbond_distance_DA
_geom_hbond_angle_DHA
N1 H1 O21 0.91(2) 1.96(2) 2.6554(15) 132.4(17)

loop_
_geom_torsion_atom_site_label_1
_geom_torsion_atom_site_label_2
_geom_torsion_atom_site_label_3
_geom_torsion_atom_site_label_4
_geom_torsion
_geom_torsion_publ_flag
N1 C1 C2 C3 178.43(12) ?
C6 C1 C2 C3 -1.42(19) ?
N1 C1 C2 N2 -0.5(2) ?
C6 C1 C2 N2 179.64(12) ?
C1 C2 C3 C4 -0.14(19) ?
N2 C2 C3 C4 178.87(11) ?
C2 C3 C4 O4 -179.33(12) ?
C2 C3 C4 C5 1.41(19) ?
O4 C4 C5 C6 179.57(12) ?
C3 C4 C5 C6 -1.1(2) ?
C4 C5 C6 C1 -0.5(2) ?
N1 C1 C6 C5 -178.11(13) ?
C2 C1 C6 C5 1.7(2) ?
C2 C1 N1 C11 -156.72(13) y
C6 C1 N1 C11 23.1(2) ?
C1 N1 C11 O11 -3.0(2) ?
C1 N1 C11 C12 177.17(13) y
C3 C2 N2 O22 -10.23(17) y
C1 C2 N2 O22 168.79(12) ?
C3 C2 N2 O21 169.64(12) ?
C1 C2 N2 O21 -11.35(19) y
C3 C4 O4 C41 3.01(19) ?
C5 C4 O4 C41 -177.70(11) y
C4 O4 C41 C42 167.94(11) y
O4 C41 C42 C43 177.53(11) y

loop_
_cod_related_entry_id
_cod_related_entry_database
_cod_related_entry_code
1 ChemSpider 79862
